data_7159298
loop_
_publ_author_name
'Saney, Liban'
'Christensen, Kirsten E.'
'Genov, Miroslav'
'Pretsch, Alexander'
'Pretsch, Dagmar'
'Moloney, Mark G.'

_publ_section_title
;
 Tetramate derivatives by chemoselective Dieckmann ring closure of
 <i>allo</i>-phenylserines, and their antibacterial activity.
;
_journal_issue 19
_journal_name_full 'Organic &amp; biomolecular chemistry'
_journal_page_first 4061
_journal_page_last 4071
_journal_paper_doi 10.1039/d3ob00376k
_journal_volume 21
_journal_year 2023
_chemical_formula_moiety 'C19 H26 N2 O6 Si'
_chemical_formula_sum 'C19 H26 N2 O6 Si'
_chemical_formula_weight 406.51
_chemical_melting_point ?
_space_group_IT_number 61
_space_group_name_Hall '-P 2ac 2ab'
_space_group_name_H-M_alt 'P b c a'
_symmetry_cell_setting orthorhombic
_symmetry_space_group_name_Hall '-P 2ac 2ab'
_symmetry_space_group_name_H-M 'P b c a'
_atom_sites_solution_hydrogens difmap
_atom_sites_solution_primary other
_audit_block_doi 10.5517/ccdc.csd.cc2bhq3p
_audit_creation_date 2019-04-23
_audit_creation_method 'CRYSTALS_ver_14.61_build_7212 '
_audit_update_record
;
2022-03-18 deposited with the CCDC.	2023-04-12 downloaded from the CCDC.
;
_cell_angle_alpha 90
_cell_angle_beta 90
_cell_angle_gamma 90
_cell_formula_units_Z 8
_cell_length_a 8.25810(10)
_cell_length_b 15.38810(10)
_cell_length_c 31.9391(2)
_cell_measurement_reflns_used 7940
_cell_measurement_temperature 150
_cell_measurement_theta_max 76.65
_cell_measurement_theta_min 2.76
_cell_volume 4058.71(6)
_computing_cell_refinement
; 
 CrysAlisPro (Rigaku Oxford Diffraction, 2017) 
;
_computing_data_collection 'SuperNova, (Oxford Diffraction, 2010)'
_computing_data_reduction
; 
 CrysAlisPro (Rigaku Oxford Diffraction, 2017) 
;
_computing_molecular_graphics 'CAMERON (Watkin et al., 1996)'
_computing_publication_material 'CRYSTALS (Betteridge et al., 2003)'
_computing_structure_refinement 'CRYSTALS (Betteridge et al., 2003)'
_computing_structure_solution 'Superflip (Palatinus & Chapuis, 2007)'
_diffrn_ambient_temperature 150
_diffrn_measured_fraction_theta_full 0.996
_diffrn_measured_fraction_theta_max 0.991
_diffrn_measurement_device Area
_diffrn_measurement_device_type 'Oxford Diffraction SuperNova'
_diffrn_measurement_method \w
_diffrn_radiation_monochromator 'focussing mirrors'
_diffrn_radiation_type 'Cu K\a'
_diffrn_radiation_wavelength 1.54184
_diffrn_reflns_av_R_equivalents 0.032
_diffrn_reflns_av_sigmaI/netI 0.0467
_diffrn_reflns_av_unetI/netI 0.046
_diffrn_reflns_limit_h_max 10
_diffrn_reflns_limit_h_min -10
_diffrn_reflns_limit_k_max 19
_diffrn_reflns_limit_k_min -17
_diffrn_reflns_limit_l_max 39
_diffrn_reflns_limit_l_min -20
_diffrn_reflns_number 15783
_diffrn_reflns_theta_full 75.092
_diffrn_reflns_theta_max 76.624
_diffrn_reflns_theta_min 2.767
_diffrn_standards_number 0
_exptl_absorpt_coefficient_mu 1.353
_exptl_absorpt_correction_T_max 0.95
_exptl_absorpt_correction_T_min 0.67
_exptl_absorpt_correction_type multi-scan
_exptl_absorpt_process_details
; 
 CrysAlisPro (Rigaku Oxford Diffraction, 2017) 
;
_exptl_crystal_colour clear_pale_colourless
_exptl_crystal_density_diffrn 1.330
_exptl_crystal_density_meas ?
_exptl_crystal_density_method 'not measured'
_exptl_crystal_description lath
_exptl_crystal_F_000 1728
_exptl_crystal_size_max 0.35
_exptl_crystal_size_mid 0.20
_exptl_crystal_size_min 0.04
_refine_diff_density_max 0.36
_refine_diff_density_min -0.31
_refine_ls_extinction_method None
_refine_ls_goodness_of_fit_ref 0.9967
_refine_ls_hydrogen_treatment constr
_refine_ls_matrix_type full
_refine_ls_number_parameters 253
_refine_ls_number_reflns 4233
_refine_ls_number_restraints 0
_refine_ls_R_factor_all 0.0375
_refine_ls_R_factor_gt 0.0334
_refine_ls_shift/su_max 0.0011576
_refine_ls_shift/su_mean 0.0000856
_refine_ls_structure_factor_coef Fsqd
_refine_ls_weighting_details
;
 Method= Modified Sheldrick 
 w=1/[\s^2^(F^2^) + ( 0.06P)^2^ + 0.97P] 
 ,where P=(max(Fo^2^,0) + 2Fc^2^)/3 
;
_refine_ls_weighting_scheme calc
_refine_ls_wR_factor_all 0.0932
_refine_ls_wR_factor_gt 0.0881
_refine_ls_wR_factor_ref 0.0932
_reflns_limit_h_max 10
_reflns_limit_h_min 0
_reflns_limit_k_max 19
_reflns_limit_k_min 0
_reflns_limit_l_max 39
_reflns_limit_l_min 0
_reflns_number_gt 3809
_reflns_number_total 4233
_reflns_threshold_expression I>2.0\s(I)
_oxford_diffrn_Wilson_B_factor 1.60
_oxford_diffrn_Wilson_scale 0.14
_oxford_refine_ls_r_factor_ref 0.0375
_oxford_refine_ls_scale 2.71(2)
_oxford_reflns_number_all 4233
_oxford_structure_analysis_title 7138
_cod_data_source_file d3ob00376k2.cif
_cod_data_source_block 8-172
_cod_depositor_comments
;
The following automatic conversions were performed:

data item '_chemical_melting_point' value 'not measured' was changed
to '?' -- the value is undefined or not given.

data item '_exptl_crystal_density_meas' value 'not measured' was
changed to '?' -- the value is perceived as not measured.

Automatic conversion script
Id: cif_fix_values 8170 2020-07-09 18:12:32Z antanas 

 Adding full bibliography for 7159291--7159301.cif.
;
_cod_original_sg_symbol_H-M 'P b c a '
_cod_database_code 7159298
_oxford_refine_reflns_threshold_expression_ref I>-10.0\s(I)

loop_
_symmetry_equiv_pos_as_xyz
x,y,z
-x,-y,-z
x,-y+1/2,z+1/2
-x,y+1/2,-z+1/2
-x+1/2,-y,z+1/2
x+1/2,y,-z+1/2
x+1/2,-y+1/2,-z
-x+1/2,y+1/2,z

loop_
_atom_site_label
_atom_site_type_symbol
_atom_site_fract_x
_atom_site_fract_y
_atom_site_fract_z
_atom_site_U_iso_or_equiv
_atom_site_occupancy
_atom_site_adp_type
_atom_site_refinement_flags_posn
_atom_site_refinement_flags_adp
_atom_site_refinement_flags_occupancy
_atom_site_disorder_assembly
_atom_site_disorder_group
_atom_site_attached_hydrogens
O1 O 0.30847(12) 0.51590(6) 0.68145(3) 0.0279 1.0000 Uani . . . . . .
C2 C 0.40633(15) 0.56842(8) 0.66842(4) 0.0196 1.0000 Uani . . . . . .
N3 N 0.57024(12) 0.55536(6) 0.66423(3) 0.0184 1.0000 Uani . . . . . .
C4 C 0.66279(16) 0.49787(8) 0.69209(4) 0.0236 1.0000 Uani . . . . . .
C5 C 0.81157(16) 0.55252(8) 0.70478(4) 0.0229 1.0000 Uani . . . . . .
C6 C 0.77067(14) 0.64704(8) 0.69297(3) 0.0180 1.0000 Uani . . . . . .
C7 C 0.65945(14) 0.63502(7) 0.65426(3) 0.0168 1.0000 Uani . . . . . .
C8 C 0.52460(14) 0.69995(8) 0.64727(3) 0.0178 1.0000 Uani . . . . . .
C9 C 0.53499(15) 0.78594(8) 0.63430(4) 0.0212 1.0000 Uani . . . . . .
C10 C 0.39112(16) 0.83090(8) 0.62824(4) 0.0227 1.0000 Uani . . . . . .
C11 C 0.24426(15) 0.78909(8) 0.63565(4) 0.0212 1.0000 Uani . . . . . .
C12 C 0.23147(15) 0.70376(8) 0.64948(4) 0.0212 1.0000 Uani . . . . . .
C13 C 0.37683(15) 0.66023(8) 0.65467(3) 0.0189 1.0000 Uani . . . . . .
N15 N 0.09461(14) 0.83801(7) 0.62727(3) 0.0239 1.0000 Uani . . . . . .
O16 O -0.03084(12) 0.81241(7) 0.64375(3) 0.0311 1.0000 Uani . . . . . .
O17 O 0.10300(13) 0.90070(7) 0.60382(3) 0.0346 1.0000 Uani . . . . . .
C21 C 0.67702(15) 0.69408(8) 0.72690(4) 0.0203 1.0000 Uani . . . . . .
O22 O 0.57963(15) 0.66064(7) 0.74964(3) 0.0364 1.0000 Uani . . . . . .
O23 O 0.71204(11) 0.77897(6) 0.72664(3) 0.0244 1.0000 Uani . . . . . .
C24 C 0.6161(2) 0.83346(9) 0.75380(5) 0.0326 1.0000 Uani . . . . . .
O31 O 0.76052(10) 0.62707(6) 0.61907(2) 0.0193 1.0000 Uani . . . . . .
Si32 Si 0.72128(4) 0.58640(2) 0.571671(9) 0.0171 1.0000 Uani . . . . . .
C33 C 0.50474(16) 0.59810(9) 0.55608(4) 0.0271 1.0000 Uani . . . . . .
C34 C 0.77818(18) 0.46985(8) 0.57148(5) 0.0298 1.0000 Uani . . . . . .
C35 C 0.85790(16) 0.65161(8) 0.53634(4) 0.0221 1.0000 Uani . . . . . .
C36 C 0.8223(2) 0.74877(9) 0.54183(4) 0.0321 1.0000 Uani . . . . . .
C37 C 0.8286(2) 0.62660(11) 0.49036(4) 0.0367 1.0000 Uani . . . . . .
C38 C 1.03546(18) 0.63441(11) 0.54772(5) 0.0342 1.0000 Uani . . . . . .
H41 H 0.5991 0.4842 0.7161 0.0289 1.0000 Uiso R . . . . .
H42 H 0.6947 0.4448 0.6779 0.0270 1.0000 Uiso R . . . . .
H51 H 0.8314 0.5468 0.7344 0.0269 1.0000 Uiso R . . . . .
H52 H 0.9065 0.5344 0.6896 0.0272 1.0000 Uiso R . . . . .
H61 H 0.8632 0.6799 0.6856 0.0216 1.0000 Uiso R . . . . .
H91 H 0.6371 0.8121 0.6289 0.0260 1.0000 Uiso R . . . . .
H101 H 0.3897 0.8888 0.6198 0.0279 1.0000 Uiso R . . . . .
H121 H 0.1285 0.6780 0.6544 0.0258 1.0000 Uiso R . . . . .
H241 H 0.6846 0.8775 0.7649 0.0510 1.0000 Uiso R . . . . .
H242 H 0.5694 0.8010 0.7761 0.0500 1.0000 Uiso R . . . . .
H243 H 0.5302 0.8604 0.7378 0.0513 1.0000 Uiso R . . . . .
H331 H 0.4936 0.5767 0.5277 0.0410 1.0000 Uiso R . . . . .
H332 H 0.4689 0.6576 0.5565 0.0418 1.0000 Uiso R . . . . .
H333 H 0.4357 0.5631 0.5740 0.0423 1.0000 Uiso R . . . . .
H342 H 0.7680 0.4446 0.5441 0.0463 1.0000 Uiso R . . . . .
H341 H 0.8881 0.4623 0.5800 0.0473 1.0000 Uiso R . . . . .
H343 H 0.7108 0.4386 0.5908 0.0463 1.0000 Uiso R . . . . .
H362 H 0.8886 0.7817 0.5229 0.0483 1.0000 Uiso R . . . . .
H361 H 0.8442 0.7669 0.5703 0.0473 1.0000 Uiso R . . . . .
H363 H 0.7090 0.7623 0.5355 0.0479 1.0000 Uiso R . . . . .
H372 H 0.9046 0.6594 0.4730 0.0543 1.0000 Uiso R . . . . .
H371 H 0.7176 0.6405 0.4817 0.0535 1.0000 Uiso R . . . . .
H373 H 0.8467 0.5645 0.4858 0.0536 1.0000 Uiso R . . . . .
H382 H 1.1041 0.6706 0.5308 0.0510 1.0000 Uiso R . . . . .
H381 H 1.0566 0.6480 0.5771 0.0508 1.0000 Uiso R . . . . .
H383 H 1.0650 0.5744 0.5429 0.0505 1.0000 Uiso R . . . . .

loop_
_atom_site_aniso_label
_atom_site_aniso_U_11
_atom_site_aniso_U_22
_atom_site_aniso_U_33
_atom_site_aniso_U_23
_atom_site_aniso_U_13
_atom_site_aniso_U_12
O1 0.0242(4) 0.0233(4) 0.0363(5) 0.0048(4) 0.0051(4) -0.0055(4)
C2 0.0190(5) 0.0194(5) 0.0205(5) -0.0002(4) 0.0014(4) -0.0013(4)
N3 0.0182(5) 0.0152(4) 0.0218(4) 0.0018(3) -0.0006(4) -0.0008(4)
C4 0.0251(6) 0.0178(5) 0.0280(6) 0.0049(4) -0.0046(5) 0.0007(5)
C5 0.0235(6) 0.0195(6) 0.0255(6) 0.0012(4) -0.0044(5) 0.0023(5)
C6 0.0170(5) 0.0185(5) 0.0185(5) 0.0001(4) -0.0003(4) -0.0008(4)
C7 0.0163(5) 0.0164(5) 0.0177(5) 0.0006(4) 0.0015(4) 0.0007(4)
C8 0.0168(5) 0.0186(5) 0.0181(5) 0.0005(4) 0.0002(4) 0.0013(4)
C9 0.0190(5) 0.0192(5) 0.0254(5) 0.0030(4) 0.0021(4) -0.0010(4)
C10 0.0236(6) 0.0186(5) 0.0259(6) 0.0032(4) 0.0009(4) 0.0017(5)
C11 0.0183(5) 0.0238(6) 0.0216(5) -0.0009(4) -0.0002(4) 0.0047(5)
C12 0.0172(5) 0.0240(6) 0.0223(5) -0.0006(4) 0.0022(4) 0.0004(5)
C13 0.0185(5) 0.0186(5) 0.0195(5) 0.0001(4) 0.0017(4) 0.0001(4)
N15 0.0215(5) 0.0252(5) 0.0250(5) -0.0026(4) -0.0020(4) 0.0054(4)
O16 0.0193(4) 0.0361(5) 0.0381(5) 0.0013(4) 0.0022(4) 0.0053(4)
O17 0.0316(5) 0.0317(5) 0.0404(5) 0.0101(4) -0.0017(4) 0.0101(4)
C21 0.0215(5) 0.0201(5) 0.0193(5) -0.0000(4) 0.0002(4) -0.0021(4)
O22 0.0473(6) 0.0267(5) 0.0352(5) -0.0026(4) 0.0210(5) -0.0089(4)
O23 0.0264(4) 0.0186(4) 0.0281(4) -0.0033(3) 0.0067(3) -0.0025(3)
C24 0.0405(8) 0.0241(6) 0.0330(7) -0.0062(5) 0.0115(6) 0.0010(6)
O31 0.0168(4) 0.0242(4) 0.0170(4) -0.0006(3) 0.0021(3) 0.0003(3)
Si32 0.01779(17) 0.01513(16) 0.01842(16) -0.00003(10) 0.00028(10) 0.00109(11)
C33 0.0227(6) 0.0320(6) 0.0267(6) -0.0012(5) -0.0042(5) 0.0010(5)
C34 0.0326(7) 0.0168(6) 0.0401(7) 0.0002(5) 0.0062(5) 0.0026(5)
C35 0.0269(6) 0.0210(6) 0.0185(5) 0.0003(4) 0.0038(4) -0.0009(5)
C36 0.0467(8) 0.0197(6) 0.0300(6) 0.0045(5) 0.0053(6) -0.0014(6)
C37 0.0509(9) 0.0395(8) 0.0198(6) -0.0027(5) 0.0054(6) -0.0046(7)
C38 0.0245(6) 0.0399(8) 0.0383(7) 0.0038(6) 0.0062(5) -0.0037(6)

loop_
_atom_type_symbol
_atom_type_scat_dispersion_real
_atom_type_scat_dispersion_imag
_atom_type_scat_Cromer_Mann_a1
_atom_type_scat_Cromer_Mann_b1
_atom_type_scat_Cromer_Mann_a2
_atom_type_scat_Cromer_Mann_b2
_atom_type_scat_Cromer_Mann_a3
_atom_type_scat_Cromer_Mann_b3
_atom_type_scat_Cromer_Mann_a4
_atom_type_scat_Cromer_Mann_b4
_atom_type_scat_Cromer_Mann_c
_atom_type_scat_source
C 0.0181 0.0091 2.3100 20.8439 1.0200 10.2075 1.5886 0.5687 0.8650 51.6512 0.2156 'International Tables Vol C 4.2.6.8 and 6.1.1.4'
H 0.0000 0.0000 0.4930 10.5109 0.3229 26.1257 0.1402 3.1424 0.0408 57.7998 0.0030 'International Tables Vol C 4.2.6.8 and 6.1.1.4'
N 0.0311 0.0180 12.2126 0.0057 3.1322 9.8933 2.0125 28.9975 1.1663 0.5826 -11.5290 'International Tables Vol C 4.2.6.8 and 6.1.1.4'
O 0.0492 0.0322 3.0485 13.2771 2.2868 5.7011 1.5463 0.3239 0.8670 32.9089 0.2508 'International Tables Vol C 4.2.6.8 and 6.1.1.4'
Si 0.2541 0.3302 6.2915 2.4386 3.0353 32.3337 1.9891 0.6785 1.5410 81.6937 1.1407 'International Tables Vol C 4.2.6.8 and 6.1.1.4'

loop_
_citation_id
_citation_doi
_citation_year
1 10.3390/antibiotics12010009 2023

loop_
_geom_angle_atom_site_label_1
_geom_angle_site_symmetry_1
_geom_angle_atom_site_label_2
_geom_angle_site_symmetry_2
_geom_angle_atom_site_label_3
_geom_angle_site_symmetry_3
_geom_angle
_geom_angle_publ_flag
O1 . C2 . N3 . 126.18(12) yes
O1 . C2 . C13 . 128.19(12) yes
N3 . C2 . C13 . 105.62(10) yes
C2 . N3 . C4 . 122.77(10) yes
C2 . N3 . C7 . 113.19(10) yes
C4 . N3 . C7 . 111.96(9) yes
N3 . C4 . C5 . 104.19(9) yes
N3 . C4 . H41 . 109.4 no
C5 . C4 . H41 . 110.4 no
N3 . C4 . H42 . 111.4 no
C5 . C4 . H42 . 111.4 no
H41 . C4 . H42 . 109.9 no
C4 . C5 . C6 . 106.01(9) yes
C4 . C5 . H51 . 110.1 no
C6 . C5 . H51 . 111.3 no
C4 . C5 . H52 . 111.1 no
C6 . C5 . H52 . 109.2 no
H51 . C5 . H52 . 109.2 no
C5 . C6 . C7 . 102.26(9) yes
C5 . C6 . C21 . 112.83(10) yes
C7 . C6 . C21 . 108.95(9) yes
C5 . C6 . H61 . 112.8 no
C7 . C6 . H61 . 110.1 no
C21 . C6 . H61 . 109.6 no
C6 . C7 . N3 . 102.95(9) yes
C6 . C7 . C8 . 118.34(9) yes
N3 . C7 . C8 . 102.38(9) yes
C6 . C7 . O31 . 107.23(9) yes
N3 . C7 . O31 . 113.55(9) yes
C8 . C7 . O31 . 112.14(9) yes
C7 . C8 . C9 . 128.87(11) yes
C7 . C8 . C13 . 109.39(10) yes
C9 . C8 . C13 . 121.71(11) yes
C8 . C9 . C10 . 117.60(11) yes
C8 . C9 . H91 . 120.8 no
C10 . C9 . H91 . 121.6 no
C9 . C10 . C11 . 119.42(11) yes
C9 . C10 . H101 . 121.9 no
C11 . C10 . H101 . 118.7 no
C10 . C11 . C12 . 123.82(11) yes
C10 . C11 . N15 . 117.65(11) yes
C12 . C11 . N15 . 118.51(11) yes
C11 . C12 . C13 . 115.43(11) yes
C11 . C12 . H121 . 121.0 no
C13 . C12 . H121 . 123.6 no
C2 . C13 . C8 . 108.82(10) yes
C2 . C13 . C12 . 129.19(11) yes
C8 . C13 . C12 . 121.99(11) yes
C11 . N15 . O16 . 117.83(11) yes
C11 . N15 . O17 . 117.86(11) yes
O16 . N15 . O17 . 124.31(11) yes
C6 . C21 . O22 . 124.77(11) yes
C6 . C21 . O23 . 110.58(10) yes
O22 . C21 . O23 . 124.58(12) yes
C21 . O23 . C24 . 116.41(10) yes
O23 . C24 . H241 . 108.1 no
O23 . C24 . H242 . 111.6 no
H241 . C24 . H242 . 109.6 no
O23 . C24 . H243 . 109.5 no
H241 . C24 . H243 . 109.1 no
H242 . C24 . H243 . 108.9 no
C7 . O31 . Si32 . 129.97(7) yes
O31 . Si32 . C33 . 113.08(5) yes
O31 . Si32 . C34 . 108.44(6) yes
C33 . Si32 . C34 . 109.60(6) yes
O31 . Si32 . C35 . 103.13(5) yes
C33 . Si32 . C35 . 111.26(6) yes
C34 . Si32 . C35 . 111.18(6) yes
Si32 . C33 . H331 . 107.9 no
Si32 . C33 . H332 . 112.5 no
H331 . C33 . H332 . 107.8 no
Si32 . C33 . H333 . 110.7 no
H331 . C33 . H333 . 107.9 no
H332 . C33 . H333 . 109.9 no
Si32 . C34 . H342 . 111.9 no
Si32 . C34 . H341 . 110.9 no
H342 . C34 . H341 . 107.1 no
Si32 . C34 . H343 . 109.6 no
H342 . C34 . H343 . 109.4 no
H341 . C34 . H343 . 107.8 no
Si32 . C35 . C36 . 109.61(9) yes
Si32 . C35 . C37 . 110.16(9) yes
C36 . C35 . C37 . 108.86(11) yes
Si32 . C35 . C38 . 109.78(9) yes
C36 . C35 . C38 . 108.92(12) yes
C37 . C35 . C38 . 109.48(12) yes
C35 . C36 . H362 . 109.4 no
C35 . C36 . H361 . 110.7 no
H362 . C36 . H361 . 109.4 no
C35 . C36 . H363 . 111.5 no
H362 . C36 . H363 . 107.7 no
H361 . C36 . H363 . 108.1 no
C35 . C37 . H372 . 108.2 no
C35 . C37 . H371 . 111.1 no
H372 . C37 . H371 . 109.1 no
C35 . C37 . H373 . 111.2 no
H372 . C37 . H373 . 108.8 no
H371 . C37 . H373 . 108.3 no
C35 . C38 . H382 . 109.3 no
C35 . C38 . H381 . 111.2 no
H382 . C38 . H381 . 108.2 no
C35 . C38 . H383 . 111.6 no
H382 . C38 . H383 . 108.4 no
H381 . C38 . H383 . 108.1 no

loop_
_geom_bond_atom_site_label_1
_geom_bond_site_symmetry_1
_geom_bond_atom_site_label_2
_geom_bond_site_symmetry_2
_geom_bond_distance
_geom_bond_publ_flag
O1 . C2 . 1.2163(16) yes
C2 . N3 . 1.3749(15) yes
C2 . C13 . 1.4994(16) yes
N3 . C4 . 1.4693(14) yes
N3 . C7 . 1.4653(14) yes
C4 . C5 . 1.5431(17) yes
C4 . H41 . 0.952 no
C4 . H42 . 0.971 no
C5 . C6 . 1.5401(16) yes
C5 . H51 . 0.964 no
C5 . H52 . 0.962 no
C6 . C7 . 1.5514(15) yes
C6 . C21 . 1.5154(16) yes
C6 . H61 . 0.946 no
C7 . C8 . 1.5126(15) yes
C7 . O31 . 1.4052(13) yes
C8 . C9 . 1.3893(16) yes
C8 . C13 . 1.3851(16) yes
C9 . C10 . 1.3884(17) yes
C9 . H91 . 0.950 no
C10 . C11 . 1.3930(18) yes
C10 . H101 . 0.932 no
C11 . C12 . 1.3894(17) yes
C11 . N15 . 1.4715(15) yes
C12 . C13 . 1.3847(16) yes
C12 . H121 . 0.951 no
N15 . O16 . 1.2270(15) yes
N15 . O17 . 1.2232(15) yes
C21 . O22 . 1.1995(16) yes
C21 . O23 . 1.3380(15) yes
O23 . C24 . 1.4435(15) yes
C24 . H241 . 0.951 no
C24 . H242 . 0.953 no
C24 . H243 . 0.968 no
O31 . Si32 . 1.6699(8) yes
Si32 . C33 . 1.8650(14) yes
Si32 . C34 . 1.8541(14) yes
Si32 . C35 . 1.8851(13) yes
C33 . H331 . 0.970 no
C33 . H332 . 0.962 no
C33 . H333 . 0.971 no
C34 . H342 . 0.962 no
C34 . H341 . 0.955 no
C34 . H343 . 0.960 no
C35 . C36 . 1.5338(17) yes
C35 . C37 . 1.5371(17) yes
C35 . C38 . 1.5337(19) yes
C36 . H362 . 0.959 no
C36 . H361 . 0.967 no
C36 . H363 . 0.980 no
C37 . H372 . 0.977 no
C37 . H371 . 0.982 no
C37 . H373 . 0.977 no
C38 . H382 . 0.961 no
C38 . H381 . 0.977 no
C38 . H383 . 0.968 no

loop_
_geom_hbond_atom_site_label_D
_geom_hbond_site_symmetry_D
_geom_hbond_atom_site_label_H
_geom_hbond_site_symmetry_H
_geom_hbond_atom_site_label_A
_geom_hbond_site_symmetry_A
_geom_hbond_angle_DHA
_geom_hbond_distance_DH
_geom_hbond_distance_HA
_geom_hbond_distance_DA
_geom_hbond_publ_flag
C6 . H61 . O16 1_655 145 0.95 2.59 3.4108(18) yes
